data_2228279
loop_
_publ_author_name
'Zhang, Zhao-Po'
'Wang, Yuan'
'Li, Xiao-Xia'
'Li, Yan-Wei'

_publ_section_title
;
 (<i>E</i>,<i>E</i>)-3,3'-Dimethyl-1,1'-diphenyl-4,4'-{[3-azapentane-1,5-diylbis(azanediyl)]bis(phenylmethylidyne)}di-1<i>H</i>-pyrazol-5(4<i>H</i>)-one
;
_journal_coeditor_code CV5005
_journal_issue 12
_journal_name_full 'Acta Crystallographica Section E'
_journal_page_first o3326
_journal_paper_doi 10.1107/S1600536810048981
_journal_volume 66
_journal_year 2010
_chemical_formula_iupac 'C38 H37 N7 O2'
_chemical_formula_moiety 'C38 H37 N7 O2'
_chemical_formula_sum 'C38 H37 N7 O2'
_chemical_formula_weight 623.75
_chemical_name_systematic
;
(<i>E</i>,<i>E</i>)-3,3'-Dimethyl-1,1'-diphenyl-4,4'-{[3-azapentane-
1,5-diylbis(azanediyl)]bis(phenylmethylidyne)}di-1<i>H</i>-pyrazol-
5(4<i>H</i>)-one
;
_space_group_IT_number 15
_symmetry_cell_setting monoclinic
_symmetry_space_group_name_Hall '-C 2yc'
_symmetry_space_group_name_H-M 'C 1 2/c 1'
_atom_sites_solution_hydrogens geom
_atom_sites_solution_primary direct
_atom_sites_solution_secondary difmap
_audit_creation_method SHELXL-97
_cell_angle_alpha 90.00
_cell_angle_beta 106.748(2)
_cell_angle_gamma 90.00
_cell_formula_units_Z 4
_cell_length_a 20.3219(8)
_cell_length_b 8.1990(2)
_cell_length_c 20.5468(6)
_cell_measurement_reflns_used 1721
_cell_measurement_temperature 296(2)
_cell_measurement_theta_max 22.00
_cell_measurement_theta_min 2.48
_cell_volume 3278.27(18)
_computing_cell_refinement '<i>SAINT</i> (Bruker, 2007)'
_computing_data_collection '<i>APEX2</i> (Bruker, 2007)'
_computing_data_reduction '<i>SAINT</i> (Bruker, 2007)'
_computing_molecular_graphics '<i>SHELXTL</i> (Sheldrick, 2008)'
_computing_publication_material '<i>SHELXTL</i> (Sheldrick, 2008)'
_computing_structure_refinement '<i>SHELXL97</i> (Sheldrick, 2008)'
_computing_structure_solution '<i>SHELXS97</i> (Sheldrick, 2008)'
_diffrn_ambient_temperature 296(2)
_diffrn_measured_fraction_theta_full 0.976
_diffrn_measured_fraction_theta_max 0.976
_diffrn_measurement_device_type 'Bruker SMART APEXII CCD'
_diffrn_measurement_method 'phi and omega scans'
_diffrn_radiation_monochromator graphite
_diffrn_radiation_source 'fine-focus sealed tube'
_diffrn_radiation_type MoK\a
_diffrn_radiation_wavelength 0.71073
_diffrn_reflns_av_R_equivalents 0.0211
_diffrn_reflns_av_sigmaI/netI 0.0389
_diffrn_reflns_limit_h_max 20
_diffrn_reflns_limit_h_min -26
_diffrn_reflns_limit_k_max 10
_diffrn_reflns_limit_k_min -8
_diffrn_reflns_limit_l_max 25
_diffrn_reflns_limit_l_min -26
_diffrn_reflns_number 8269
_diffrn_reflns_theta_full 27.73
_diffrn_reflns_theta_max 27.73
_diffrn_reflns_theta_min 2.07
_exptl_absorpt_coefficient_mu 0.081
_exptl_absorpt_correction_T_max 0.988
_exptl_absorpt_correction_T_min 0.982
_exptl_absorpt_correction_type multi-scan
_exptl_absorpt_process_details '(<i>SADABS</i>; Bruker, 2007)'
_exptl_crystal_colour yellow
_exptl_crystal_density_diffrn 1.264
_exptl_crystal_density_method 'not measured'
_exptl_crystal_description block
_exptl_crystal_F_000 1320
_exptl_crystal_size_max 0.23
_exptl_crystal_size_mid 0.21
_exptl_crystal_size_min 0.15
_refine_diff_density_max 0.336
_refine_diff_density_min -0.294
_refine_ls_extinction_method none
_refine_ls_goodness_of_fit_ref 1.013
_refine_ls_hydrogen_treatment constr
_refine_ls_matrix_type full
_refine_ls_number_parameters 214
_refine_ls_number_reflns 3765
_refine_ls_number_restraints 0
_refine_ls_restrained_S_all 1.013
_refine_ls_R_factor_all 0.1139
_refine_ls_R_factor_gt 0.0535
_refine_ls_shift/su_max 0.000
_refine_ls_shift/su_mean 0.000
_refine_ls_structure_factor_coef Fsqd
_refine_ls_weighting_details 'calc w=1/[\s^2^(Fo^2^)+(0.0884P)^2^+0.1149P] where P=(Fo^2^+2Fc^2^)/3'
_refine_ls_weighting_scheme calc
_refine_ls_wR_factor_gt 0.1473
_refine_ls_wR_factor_ref 0.1789
_reflns_number_gt 1886
_reflns_number_total 3765
_reflns_threshold_expression I>2sigma(I)
_cod_data_source_file cv5005.cif
_cod_data_source_block I
_cod_original_sg_symbol_H-M C2/c
_cod_database_code 2228279
_cod_database_fobs_code 2228279

loop_
_symmetry_equiv_pos_as_xyz
'x, y, z'
'-x, y, -z+1/2'
'x+1/2, y+1/2, z'
'-x+1/2, y+1/2, -z+1/2'
'-x, -y, -z'
'x, -y, z-1/2'
'-x+1/2, -y+1/2, -z'
'x+1/2, -y+1/2, z-1/2'

loop_
_atom_site_type_symbol
_atom_site_label
_atom_site_fract_x
_atom_site_fract_y
_atom_site_fract_z
_atom_site_U_iso_or_equiv
_atom_site_adp_type
_atom_site_calc_flag
_atom_site_refinement_flags
_atom_site_occupancy
_atom_site_disorder_assembly
_atom_site_disorder_group
O O1 0.06573(8) 0.23883(18) 0.35444(8) 0.0809(5) Uani d . 1 . .
N N1 0.14838(9) 0.0606(2) 0.41990(8) 0.0707(5) Uani d . 1 . .
C C7 0.12657(11) 0.1980(3) 0.38051(10) 0.0645(6) Uani d . 1 . .
C C12 0.25215(10) 0.4844(3) 0.32781(11) 0.0661(6) Uani d . 1 . .
N N2 0.21985(10) 0.0439(3) 0.43823(10) 0.0819(6) Uani d . 1 . .
N N3 0.12874(9) 0.4629(2) 0.29494(10) 0.0833(6) Uani d . 1 . .
H H3A 0.0927 0.4145 0.2992 0.100 Uiso calc R 1 . .
C C11 0.18821(10) 0.4066(3) 0.33364(11) 0.0657(6) Uani d . 1 . .
N N4 0.0000 0.6106(3) 0.2500 0.0898(9) Uani d S 1 . .
H H4 0.0000 0.5057 0.2500 0.108 Uiso calc SR 1 . .
C C8 0.18835(10) 0.2749(3) 0.37639(10) 0.0635(6) Uani d . 1 . .
C C6 0.10856(13) -0.0732(3) 0.42954(10) 0.0719(6) Uani d . 1 . .
C C17 0.27276(12) 0.4657(3) 0.27000(11) 0.0738(6) Uani d . 1 . .
H H17 0.2456 0.4070 0.2333 0.089 Uiso calc R 1 . .
C C9 0.24330(11) 0.1713(3) 0.41344(10) 0.0715(6) Uani d . 1 . .
C C19 0.06028(11) 0.7026(3) 0.25289(12) 0.0802(7) Uani d . 1 . .
H H19A 0.0749 0.7608 0.2958 0.096 Uiso calc R 1 . .
H H19B 0.0500 0.7825 0.2165 0.096 Uiso calc R 1 . .
C C15 0.37336(13) 0.6229(3) 0.32006(17) 0.0930(8) Uani d . 1 . .
H H15 0.4144 0.6685 0.3174 0.112 Uiso calc R 1 . .
C C13 0.29269(12) 0.5747(3) 0.38196(12) 0.0822(7) Uani d . 1 . .
H H13 0.2791 0.5876 0.4212 0.099 Uiso calc R 1 . .
C C16 0.33348(14) 0.5339(3) 0.26650(14) 0.0840(7) Uani d . 1 . .
H H16 0.3476 0.5196 0.2277 0.101 Uiso calc R 1 . .
C C5 0.04144(14) -0.0517(3) 0.42877(12) 0.0830(7) Uani d . 1 . .
H H5 0.0224 0.0524 0.4239 0.100 Uiso calc R 1 . .
C C18 0.11649(12) 0.5955(3) 0.24635(13) 0.0913(8) Uani d . 1 . .
H H18A 0.1048 0.5511 0.2007 0.110 Uiso calc R 1 . .
H H18B 0.1582 0.6592 0.2535 0.110 Uiso calc R 1 . .
C C14 0.35261(13) 0.6447(3) 0.37766(15) 0.0951(8) Uani d . 1 . .
H H14 0.3792 0.7068 0.4136 0.114 Uiso calc R 1 . .
C C10 0.31871(12) 0.1867(4) 0.42487(13) 0.0961(8) Uani d . 1 . .
H H10A 0.3412 0.0905 0.4472 0.144 Uiso calc R 1 . .
H H10B 0.3354 0.2803 0.4528 0.144 Uiso calc R 1 . .
H H10C 0.3281 0.1991 0.3820 0.144 Uiso calc R 1 . .
C C1 0.13730(17) -0.2275(3) 0.43868(12) 0.0930(8) Uani d . 1 . .
H H1 0.1832 -0.2428 0.4409 0.112 Uiso calc R 1 . .
C C2 0.0968(2) -0.3578(4) 0.44439(14) 0.1196(12) Uani d . 1 . .
H H2 0.1156 -0.4621 0.4496 0.144 Uiso calc R 1 . .
C C4 0.00213(17) -0.1842(4) 0.43516(14) 0.1080(9) Uani d . 1 . .
H H4A -0.0435 -0.1692 0.4344 0.130 Uiso calc R 1 . .
C C3 0.0297(3) -0.3380(5) 0.44262(15) 0.1220(12) Uani d . 1 . .
H H3 0.0030 -0.4276 0.4464 0.146 Uiso calc R 1 . .

loop_
_atom_site_aniso_label
_atom_site_aniso_U_11
_atom_site_aniso_U_22
_atom_site_aniso_U_33
_atom_site_aniso_U_12
_atom_site_aniso_U_13
_atom_site_aniso_U_23
O1 0.0582(10) 0.0849(11) 0.0935(11) 0.0105(8) 0.0123(8) 0.0203(9)
N1 0.0691(12) 0.0775(12) 0.0639(11) 0.0186(10) 0.0165(9) 0.0105(10)
C7 0.0633(14) 0.0714(13) 0.0550(11) 0.0118(11) 0.0113(10) 0.0031(11)
C12 0.0527(12) 0.0789(14) 0.0630(13) 0.0104(10) 0.0106(10) 0.0064(11)
N2 0.0710(13) 0.1030(15) 0.0698(12) 0.0299(11) 0.0171(9) 0.0151(11)
N3 0.0534(11) 0.0994(14) 0.0904(14) 0.0020(10) 0.0098(9) 0.0312(12)
C11 0.0534(12) 0.0782(14) 0.0613(12) 0.0071(11) 0.0099(9) -0.0004(11)
N4 0.0586(17) 0.0646(15) 0.141(3) 0.000 0.0209(16) 0.000
C8 0.0578(13) 0.0768(14) 0.0529(11) 0.0114(11) 0.0109(9) 0.0040(11)
C6 0.0888(17) 0.0736(15) 0.0502(11) 0.0087(13) 0.0153(11) 0.0050(11)
C17 0.0676(15) 0.0905(16) 0.0623(13) 0.0129(12) 0.0171(11) 0.0103(12)
C9 0.0635(14) 0.0937(16) 0.0556(12) 0.0222(13) 0.0144(10) 0.0047(12)
C19 0.0640(15) 0.0849(15) 0.0790(15) -0.0046(13) 0.0001(11) 0.0105(13)
C15 0.0587(15) 0.0976(19) 0.118(2) 0.0060(14) 0.0185(15) 0.0314(18)
C13 0.0626(14) 0.1095(18) 0.0691(14) 0.0038(14) 0.0101(11) -0.0065(14)
C16 0.0793(18) 0.0950(17) 0.0848(17) 0.0241(14) 0.0348(14) 0.0294(15)
C5 0.0876(18) 0.0819(16) 0.0771(15) -0.0009(14) 0.0201(13) 0.0111(13)
C18 0.0667(15) 0.1080(18) 0.0938(17) 0.0109(14) 0.0146(12) 0.0381(15)
C14 0.0646(17) 0.110(2) 0.101(2) -0.0025(14) 0.0075(14) -0.0023(16)
C10 0.0650(16) 0.134(2) 0.0863(16) 0.0318(15) 0.0163(12) 0.0204(16)
C1 0.136(2) 0.0787(17) 0.0666(14) 0.0274(17) 0.0325(15) 0.0120(13)
C2 0.205(4) 0.074(2) 0.0774(19) 0.014(2) 0.037(2) 0.0158(15)
C4 0.119(2) 0.105(2) 0.0920(19) -0.020(2) 0.0188(16) 0.0229(17)
C3 0.182(4) 0.100(3) 0.0778(18) -0.037(3) 0.026(2) 0.0155(17)

loop_
_atom_type_symbol
_atom_type_description
_atom_type_scat_dispersion_real
_atom_type_scat_dispersion_imag
_atom_type_scat_source
C C 0.0033 0.0016 'International Tables Vol C Tables 4.2.6.8 and 6.1.1.4'
H H 0.0000 0.0000 'International Tables Vol C Tables 4.2.6.8 and 6.1.1.4'
N N 0.0061 0.0033 'International Tables Vol C Tables 4.2.6.8 and 6.1.1.4'
O O 0.0106 0.0060 'International Tables Vol C Tables 4.2.6.8 and 6.1.1.4'

loop_
_geom_angle_atom_site_label_1
_geom_angle_atom_site_label_2
_geom_angle_atom_site_label_3
_geom_angle_site_symmetry_1
_geom_angle_site_symmetry_3
_geom_angle
_geom_angle_publ_flag
C7 N1 N2 . . 111.73(18) ?
C7 N1 C6 . . 127.98(19) ?
N2 N1 C6 . . 118.64(18) ?
O1 C7 N1 . . 125.6(2) ?
O1 C7 C8 . . 129.6(2) ?
N1 C7 C8 . . 104.77(18) ?
C17 C12 C13 . . 119.5(2) ?
C17 C12 C11 . . 120.9(2) ?
C13 C12 C11 . . 119.66(19) ?
C9 N2 N1 . . 106.44(17) ?
C11 N3 C18 . . 128.4(2) ?
C11 N3 H3A . . 115.8 ?
C18 N3 H3A . . 115.8 ?
N3 C11 C8 . . 119.03(19) ?
N3 C11 C12 . . 118.1(2) ?
C8 C11 C12 . . 122.84(18) ?
C19 N4 C19 . 2 116.1(3) ?
C19 N4 H4 . . 122.0 ?
C19 N4 H4 2 . 122.0 ?
C11 C8 C7 . . 122.52(18) ?
C11 C8 C9 . . 130.9(2) ?
C7 C8 C9 . . 105.7(2) ?
C5 C6 C1 . . 119.9(2) ?
C5 C6 N1 . . 120.5(2) ?
C1 C6 N1 . . 119.6(2) ?
C16 C17 C12 . . 120.0(2) ?
C16 C17 H17 . . 120.0 ?
C12 C17 H17 . . 120.0 ?
N2 C9 C8 . . 111.3(2) ?
N2 C9 C10 . . 118.7(2) ?
C8 C9 C10 . . 130.0(2) ?
N4 C19 C18 . . 111.1(2) ?
N4 C19 H19A . . 109.4 ?
C18 C19 H19A . . 109.4 ?
N4 C19 H19B . . 109.4 ?
C18 C19 H19B . . 109.4 ?
H19A C19 H19B . . 108.0 ?
C16 C15 C14 . . 120.1(2) ?
C16 C15 H15 . . 120.0 ?
C14 C15 H15 . . 120.0 ?
C14 C13 C12 . . 120.2(2) ?
C14 C13 H13 . . 119.9 ?
C12 C13 H13 . . 119.9 ?
C15 C16 C17 . . 120.3(2) ?
C15 C16 H16 . . 119.8 ?
C17 C16 H16 . . 119.8 ?
C6 C5 C4 . . 120.0(3) ?
C6 C5 H5 . . 120.0 ?
C4 C5 H5 . . 120.0 ?
N3 C18 C19 . . 111.5(2) ?
N3 C18 H18A . . 109.3 ?
C19 C18 H18A . . 109.3 ?
N3 C18 H18B . . 109.3 ?
C19 C18 H18B . . 109.3 ?
H18A C18 H18B . . 108.0 ?
C13 C14 C15 . . 119.9(3) ?
C13 C14 H14 . . 120.1 ?
C15 C14 H14 . . 120.1 ?
C9 C10 H10A . . 109.5 ?
C9 C10 H10B . . 109.5 ?
H10A C10 H10B . . 109.5 ?
C9 C10 H10C . . 109.5 ?
H10A C10 H10C . . 109.5 ?
H10B C10 H10C . . 109.5 ?
C2 C1 C6 . . 118.8(3) ?
C2 C1 H1 . . 120.6 ?
C6 C1 H1 . . 120.6 ?
C3 C2 C1 . . 121.6(3) ?
C3 C2 H2 . . 119.2 ?
C1 C2 H2 . . 119.2 ?
C3 C4 C5 . . 120.4(3) ?
C3 C4 H4A . . 119.8 ?
C5 C4 H4A . . 119.8 ?
C2 C3 C4 . . 119.1(3) ?
C2 C3 H3 . . 120.4 ?
C4 C3 H3 . . 120.4 ?

loop_
_geom_bond_atom_site_label_1
_geom_bond_atom_site_label_2
_geom_bond_site_symmetry_2
_geom_bond_distance
_geom_bond_publ_flag
O1 C7 . 1.243(2) ?
N1 C7 . 1.383(3) ?
N1 N2 . 1.398(2) ?
N1 C6 . 1.411(3) ?
C7 C8 . 1.429(3) ?
C12 C17 . 1.377(3) ?
C12 C13 . 1.391(3) ?
C12 C11 . 1.483(3) ?
N2 C9 . 1.310(3) ?
N3 C11 . 1.324(3) ?
N3 C18 . 1.448(3) ?
N3 H3A . 0.8600 ?
C11 C8 . 1.392(3) ?
N4 C19 . 1.425(3) ?
N4 C19 2 1.425(3) ?
N4 H4 . 0.8600 ?
C8 C9 . 1.435(3) ?
C6 C5 . 1.371(3) ?
C6 C1 . 1.384(3) ?
C17 C16 . 1.375(3) ?
C17 H17 . 0.9300 ?
C9 C10 . 1.487(3) ?
C19 C18 . 1.477(3) ?
C19 H19A . 0.9700 ?
C19 H19B . 0.9700 ?
C15 C16 . 1.374(4) ?
C15 C14 . 1.378(4) ?
C15 H15 . 0.9300 ?
C13 C14 . 1.372(3) ?
C13 H13 . 0.9300 ?
C16 H16 . 0.9300 ?
C5 C4 . 1.377(4) ?
C5 H5 . 0.9300 ?
C18 H18A . 0.9700 ?
C18 H18B . 0.9700 ?
C14 H14 . 0.9300 ?
C10 H10A . 0.9600 ?
C10 H10B . 0.9600 ?
C10 H10C . 0.9600 ?
C1 C2 . 1.375(4) ?
C1 H1 . 0.9300 ?
C2 C3 . 1.362(5) ?
C2 H2 . 0.9300 ?
C4 C3 . 1.370(5) ?
C4 H4A . 0.9300 ?
C3 H3 . 0.9300 ?

loop_
_geom_hbond_atom_site_label_D
_geom_hbond_atom_site_label_H
_geom_hbond_atom_site_label_A
_geom_hbond_site_symmetry_A
_geom_hbond_distance_DH
_geom_hbond_distance_HA
_geom_hbond_distance_DA
_geom_hbond_angle_DHA
N3 H3A O1 . 0.86 2.00 2.722(2) 140.3

loop_
_geom_torsion_atom_site_label_1
_geom_torsion_atom_site_label_2
_geom_torsion_atom_site_label_3
_geom_torsion_atom_site_label_4
_geom_torsion_site_symmetry_1
_geom_torsion_site_symmetry_2
_geom_torsion_site_symmetry_3
_geom_torsion_site_symmetry_4
_geom_torsion
_geom_torsion_publ_flag
N2 N1 C7 O1 . . . . 176.4(2) ?
C6 N1 C7 O1 . . . . 11.4(3) ?
N2 N1 C7 C8 . . . . -2.4(2) ?
C6 N1 C7 C8 . . . . -167.39(18) ?
C7 N1 N2 C9 . . . . 2.5(2) ?
C6 N1 N2 C9 . . . . 169.01(18) ?
C18 N3 C11 C8 . . . . -178.9(2) ?
C18 N3 C11 C12 . . . . -0.7(3) ?
C17 C12 C11 N3 . . . . -69.2(3) ?
C13 C12 C11 N3 . . . . 112.2(2) ?
C17 C12 C11 C8 . . . . 108.9(2) ?
C13 C12 C11 C8 . . . . -69.7(3) ?
N3 C11 C8 C7 . . . . -0.3(3) ?
C12 C11 C8 C7 . . . . -178.43(19) ?
N3 C11 C8 C9 . . . . 166.9(2) ?
C12 C11 C8 C9 . . . . -11.2(3) ?
O1 C7 C8 C11 . . . . -7.3(4) ?
N1 C7 C8 C11 . . . . 171.45(18) ?
O1 C7 C8 C9 . . . . -177.3(2) ?
N1 C7 C8 C9 . . . . 1.4(2) ?
C7 N1 C6 C5 . . . . -32.3(3) ?
N2 N1 C6 C5 . . . . 163.56(19) ?
C7 N1 C6 C1 . . . . 146.5(2) ?
N2 N1 C6 C1 . . . . -17.5(3) ?
C13 C12 C17 C16 . . . . 1.0(3) ?
C11 C12 C17 C16 . . . . -177.64(19) ?
N1 N2 C9 C8 . . . . -1.4(2) ?
N1 N2 C9 C10 . . . . -179.79(19) ?
C11 C8 C9 N2 . . . . -168.8(2) ?
C7 C8 C9 N2 . . . . 0.0(2) ?
C11 C8 C9 C10 . . . . 9.3(4) ?
C7 C8 C9 C10 . . . . 178.1(2) ?
C19 N4 C19 C18 2 . . . -172.3(2) ?
C17 C12 C13 C14 . . . . 0.1(4) ?
C11 C12 C13 C14 . . . . 178.8(2) ?
C14 C15 C16 C17 . . . . -0.1(4) ?
C12 C17 C16 C15 . . . . -1.0(3) ?
C1 C6 C5 C4 . . . . -1.8(3) ?
N1 C6 C5 C4 . . . . 177.1(2) ?
C11 N3 C18 C19 . . . . -135.6(3) ?
N4 C19 C18 N3 . . . . -52.7(3) ?
C12 C13 C14 C15 . . . . -1.3(4) ?
C16 C15 C14 C13 . . . . 1.3(4) ?
C5 C6 C1 C2 . . . . 2.3(3) ?
N1 C6 C1 C2 . . . . -176.6(2) ?
C6 C1 C2 C3 . . . . -1.3(4) ?
C6 C5 C4 C3 . . . . 0.3(4) ?
C1 C2 C3 C4 . . . . -0.2(5) ?
C5 C4 C3 C2 . . . . 0.7(5) ?
